data_7025616
loop_
_publ_author_name
'Nieland, Anja'
'Mix, Andreas'
'Neumann, Beate'
'Stammler, Hans-Georg'
'Mitzel, Norbert W.'

_publ_section_title
;
 Cationic rare-earth-metal methyl complexes: a new preparative access
 exemplified for Y and Pr.
;
_journal_issue 29
_journal_name_full 'Dalton transactions (Cambridge, England : 2003)'
_journal_page_first 6753
_journal_page_last 6760
_journal_paper_doi 10.1039/c002252g
_journal_volume 39
_journal_year 2010
_chemical_absolute_configuration 'merohedral twin'
_chemical_formula_moiety 'C20 H40 O10 Pr, 3(C4 H12 Al)'
_chemical_formula_sum 'C32 H76 Al3 O10 Pr'
_chemical_formula_weight 842.78
_chemical_name_systematic ?
_space_group_IT_number 33
_symmetry_cell_setting orthorhombic
_symmetry_space_group_name_Hall 'P 2c -2n'
_symmetry_space_group_name_H-M 'P n a 21'
_atom_sites_solution_hydrogens geom
_atom_sites_solution_primary direct
_atom_sites_solution_secondary difmap
_audit_creation_method SHELXL-97
_cell_angle_alpha 90.00
_cell_angle_beta 90.00
_cell_angle_gamma 90.00
_cell_formula_units_Z 4
_cell_length_a 22.697(4)
_cell_length_b 11.4073(7)
_cell_length_c 16.757(3)
_cell_measurement_reflns_used 138
_cell_measurement_temperature 100(2)
_cell_volume 4338.6(11)
_computing_cell_refinement 'Dirax/lsq (Duisenberg & Schreurs, 1989-2000)'
_computing_data_collection 'Collect, Bruker AXS, 2004'
_computing_data_reduction 'EVALCCD (Duisenberg,1998,Thesis.Utrecht University.'
_computing_molecular_graphics 'SHELXTL-PLUS (1990)'
_computing_publication_material 'SHELXL-97 (Sheldrick, 1997)'
_computing_structure_refinement 'SHELXL-97 (Sheldrick, 1997)'
_computing_structure_solution 'SHELXS-97 (Sheldrick, 1990)'
_diffrn_ambient_temperature 100(2)
_diffrn_measured_fraction_theta_full 0.998
_diffrn_measured_fraction_theta_max 0.998
_diffrn_measurement_device_type KappaCCD
_diffrn_measurement_method CCD
_diffrn_radiation_monochromator graphite
_diffrn_radiation_source 'fine-focus sealed tube'
_diffrn_radiation_type MoK\a
_diffrn_radiation_wavelength 0.71073
_diffrn_reflns_av_R_equivalents 0.0553
_diffrn_reflns_av_sigmaI/netI 0.0437
_diffrn_reflns_limit_h_max 31
_diffrn_reflns_limit_h_min -31
_diffrn_reflns_limit_k_max 16
_diffrn_reflns_limit_k_min -16
_diffrn_reflns_limit_l_max 23
_diffrn_reflns_limit_l_min -23
_diffrn_reflns_number 93846
_diffrn_reflns_theta_full 29.99
_diffrn_reflns_theta_max 29.99
_diffrn_reflns_theta_min 3.02
_exptl_absorpt_coefficient_mu 1.229
_exptl_absorpt_correction_T_max 0.8277
_exptl_absorpt_correction_T_min 0.7653
_exptl_absorpt_correction_type multi-scan
_exptl_absorpt_process_details 'SADABS - Bruker Nonius area detector scaling and absorption correction - V2.10'
_exptl_crystal_colour Colourless
_exptl_crystal_density_diffrn 1.290
_exptl_crystal_density_method 'not measured'
_exptl_crystal_description fragment
_exptl_crystal_F_000 1784
_exptl_crystal_size_max 0.23
_exptl_crystal_size_mid 0.21
_exptl_crystal_size_min 0.16
_refine_diff_density_max 2.358
_refine_diff_density_min -1.158
_refine_diff_density_rms 0.095
_refine_ls_abs_structure_details 'Flack H D (1983), Acta Cryst. A39, 876-881'
_refine_ls_abs_structure_Flack 0.405(9)
_refine_ls_extinction_method none
_refine_ls_goodness_of_fit_ref 0.941
_refine_ls_hydrogen_treatment constr
_refine_ls_matrix_type full
_refine_ls_number_parameters 428
_refine_ls_number_reflns 12629
_refine_ls_number_restraints 1
_refine_ls_restrained_S_all 0.941
_refine_ls_R_factor_all 0.0582
_refine_ls_R_factor_gt 0.0342
_refine_ls_shift/su_max 0.000
_refine_ls_shift/su_mean 0.000
_refine_ls_structure_factor_coef Fsqd
_refine_ls_weighting_details 'calc w=1/[\s^2^(Fo^2^)+(0.0370P)^2^+4.0392P] where P=(Fo^2^+2Fc^2^)/3'
_refine_ls_weighting_scheme calc
_refine_ls_wR_factor_gt 0.0679
_refine_ls_wR_factor_ref 0.0767
_reflns_number_gt 9884
_reflns_number_total 12629
_reflns_threshold_expression >2sigma(I)
_cod_data_source_file c002252g.txt
_cod_data_source_block compound4
_cod_depositor_comments
;
The following automatic conversions were performed:

'_symmetry_cell_setting' value 'Orthorhombic' changed to
'orthorhombic' according to
/home/saulius/struct/CIF-dictionaries/cif_core.dic dictionary named
'cif_core.dic' version 2.4.2 from 2011-04-26.

Automatic conversion script
Id: cif_fix_values 1891 2012-01-12 08:04:46Z andrius 
;
_cod_original_cell_volume 4338.5(11)
_cod_database_code 7025616

loop_
_symmetry_equiv_pos_as_xyz
'x, y, z'
'-x, -y, z+1/2'
'-x+1/2, y+1/2, z+1/2'
'x+1/2, -y+1/2, z'

loop_
_atom_site_label
_atom_site_type_symbol
_atom_site_fract_x
_atom_site_fract_y
_atom_site_fract_z
_atom_site_U_iso_or_equiv
_atom_site_adp_type
_atom_site_occupancy
_atom_site_symmetry_multiplicity
_atom_site_calc_flag
_atom_site_refinement_flags
Pr1 Pr 0.124524(7) 0.236153(10) 0.799816(17) 0.01248(4) Uani 1 1 d .
Al1 Al 0.11863(4) 0.72722(9) 0.54880(8) 0.0229(2) Uani 1 1 d .
Al2 Al 0.34708(5) 0.23965(8) 0.57840(7) 0.0186(2) Uani 1 1 d .
Al3 Al 0.37475(4) 0.74966(6) 0.7941(2) 0.0191(3) Uani 1 1 d .
O1 O 0.06653(9) 0.43290(18) 0.8063(2) 0.0312(6) Uani 1 1 d .
O2 O 0.01453(9) 0.23224(18) 0.76272(14) 0.0198(5) Uani 1 1 d .
O3 O 0.07577(9) 0.03418(18) 0.77993(13) 0.0192(5) Uani 1 1 d .
O4 O 0.08846(10) 0.1151(2) 0.92650(13) 0.0228(5) Uani 1 1 d .
O5 O 0.10910(12) 0.3452(3) 0.94036(17) 0.0270(7) Uani 1 1 d .
O6 O 0.12277(10) 0.3606(3) 0.66915(16) 0.0201(6) Uani 1 1 d .
O7 O 0.13938(11) 0.1374(2) 0.65930(14) 0.0239(5) Uani 1 1 d .
O8 O 0.20184(9) 0.06796(17) 0.78372(13) 0.0188(5) Uani 1 1 d .
O9 O 0.21285(9) 0.23426(18) 0.89252(13) 0.0171(4) Uani 1 1 d .
O10 O 0.19985(9) 0.39579(17) 0.78516(13) 0.0196(5) Uani 1 1 d .
C1 C 0.01178(15) 0.4396(3) 0.7623(2) 0.0283(8) Uani 1 1 d .
H1A H 0.0201 0.4469 0.7045 0.034 Uiso 1 1 calc R
H1B H -0.0108 0.5094 0.7794 0.034 Uiso 1 1 calc R
C2 C -0.02330(14) 0.3313(3) 0.7775(2) 0.0251(8) Uani 1 1 d .
H2A H -0.0374 0.3302 0.8335 0.030 Uiso 1 1 calc R
H2B H -0.0580 0.3287 0.7417 0.030 Uiso 1 1 calc R
C3 C -0.01905(14) 0.1245(3) 0.7613(2) 0.0244(7) Uani 1 1 d .
H3A H -0.0526 0.1315 0.7238 0.029 Uiso 1 1 calc R
H3B H -0.0347 0.1068 0.8151 0.029 Uiso 1 1 calc R
C4 C 0.02173(15) 0.0301(3) 0.7348(2) 0.0262(8) Uani 1 1 d .
H4A H 0.0026 -0.0472 0.7423 0.031 Uiso 1 1 calc R
H4B H 0.0305 0.0398 0.6773 0.031 Uiso 1 1 calc R
C5 C 0.08185(15) -0.0498(3) 0.8435(2) 0.0234(7) Uani 1 1 d .
H5A H 0.1237 -0.0725 0.8492 0.028 Uiso 1 1 calc R
H5B H 0.0588 -0.1211 0.8308 0.028 Uiso 1 1 calc R
C6 C 0.06041(15) 0.0020(3) 0.9191(2) 0.0243(7) Uani 1 1 d .
H6A H 0.0170 0.0109 0.9179 0.029 Uiso 1 1 calc R
H6B H 0.0711 -0.0487 0.9649 0.029 Uiso 1 1 calc R
C7 C 0.07642(17) 0.1667(3) 1.0029(2) 0.0315(8) Uani 1 1 d .
H7A H 0.0841 0.1094 1.0460 0.038 Uiso 1 1 calc R
H7B H 0.0347 0.1917 1.0060 0.038 Uiso 1 1 calc R
C8 C 0.11640(17) 0.2701(4) 1.0110(2) 0.0282(9) Uani 1 1 d .
H8A H 0.1064 0.3146 1.0599 0.034 Uiso 1 1 calc R
H8B H 0.1578 0.2436 1.0152 0.034 Uiso 1 1 calc R
C9 C 0.06660(17) 0.4344(4) 0.9497(2) 0.0356(10) Uani 1 1 d .
H9A H 0.0750 0.4816 0.9979 0.043 Uiso 1 1 calc R
H9B H 0.0267 0.4003 0.9548 0.043 Uiso 1 1 calc R
C10 C 0.07067(17) 0.5084(3) 0.8767(2) 0.0336(9) Uani 1 1 d .
H10A H 0.0383 0.5666 0.8762 0.040 Uiso 1 1 calc R
H10B H 0.1086 0.5513 0.8763 0.040 Uiso 1 1 calc R
C11 C 0.09981(18) 0.3031(3) 0.5994(2) 0.0243(8) Uani 1 1 d .
H11A H 0.1021 0.3565 0.5530 0.029 Uiso 1 1 calc R
H11B H 0.0579 0.2823 0.6080 0.029 Uiso 1 1 calc R
C12 C 0.13481(17) 0.1951(3) 0.5835(2) 0.0276(8) Uani 1 1 d .
H12A H 0.1145 0.1444 0.5442 0.033 Uiso 1 1 calc R
H12B H 0.1743 0.2153 0.5626 0.033 Uiso 1 1 calc R
C13 C 0.16628(15) 0.0229(3) 0.6540(2) 0.0246(7) Uani 1 1 d .
H13A H 0.1786 0.0075 0.5983 0.030 Uiso 1 1 calc R
H13B H 0.1375 -0.0380 0.6697 0.030 Uiso 1 1 calc R
C14 C 0.21836(15) 0.0183(3) 0.7077(2) 0.0250(7) Uani 1 1 d .
H14A H 0.2313 -0.0639 0.7148 0.030 Uiso 1 1 calc R
H14B H 0.2514 0.0634 0.6842 0.030 Uiso 1 1 calc R
C15 C 0.24923(14) 0.0533(3) 0.8404(2) 0.0218(7) Uani 1 1 d .
H15A H 0.2864 0.0857 0.8186 0.026 Uiso 1 1 calc R
H15B H 0.2553 -0.0309 0.8523 0.026 Uiso 1 1 calc R
C16 C 0.23205(15) 0.1170(3) 0.9136(2) 0.0246(7) Uani 1 1 d .
H16A H 0.1997 0.0747 0.9409 0.030 Uiso 1 1 calc R
H16B H 0.2660 0.1214 0.9506 0.030 Uiso 1 1 calc R
C17 C 0.26091(14) 0.3139(3) 0.8844(2) 0.0226(7) Uani 1 1 d .
H17A H 0.2910 0.2808 0.8481 0.027 Uiso 1 1 calc R
H17B H 0.2795 0.3278 0.9370 0.027 Uiso 1 1 calc R
C18 C 0.23773(15) 0.4262(3) 0.8514(2) 0.0232(7) Uani 1 1 d .
H18A H 0.2152 0.4691 0.8927 0.028 Uiso 1 1 calc R
H18B H 0.2706 0.4765 0.8330 0.028 Uiso 1 1 calc R
C19 C 0.19311(17) 0.4882(3) 0.7273(2) 0.0275(8) Uani 1 1 d .
H19A H 0.2310 0.5293 0.7192 0.033 Uiso 1 1 calc R
H19B H 0.1635 0.5458 0.7459 0.033 Uiso 1 1 calc R
C20 C 0.17343(16) 0.4328(3) 0.6519(2) 0.0260(8) Uani 1 1 d .
H20A H 0.1629 0.4938 0.6124 0.031 Uiso 1 1 calc R
H20B H 0.2055 0.3842 0.6294 0.031 Uiso 1 1 calc R
C21 C 0.06247(18) 0.6964(4) 0.6388(3) 0.0451(11) Uani 1 1 d .
H21A H 0.0588 0.7670 0.6717 0.068 Uiso 1 1 calc R
H21B H 0.0774 0.6317 0.6715 0.068 Uiso 1 1 calc R
H21C H 0.0238 0.6755 0.6171 0.068 Uiso 1 1 calc R
C22 C 0.09364(16) 0.8746(3) 0.4914(2) 0.0327(9) Uani 1 1 d .
H22A H 0.1283 0.9122 0.4676 0.049 Uiso 1 1 calc R
H22B H 0.0751 0.9285 0.5294 0.049 Uiso 1 1 calc R
H22C H 0.0654 0.8546 0.4492 0.049 Uiso 1 1 calc R
C23 C 0.11481(16) 0.5958(3) 0.4677(2) 0.0297(8) Uani 1 1 d .
H23A H 0.0748 0.5634 0.4664 0.045 Uiso 1 1 calc R
H23B H 0.1427 0.5340 0.4827 0.045 Uiso 1 1 calc R
H23C H 0.1251 0.6263 0.4149 0.045 Uiso 1 1 calc R
C24 C 0.20041(16) 0.7403(3) 0.5962(2) 0.0229(7) Uani 1 1 d .
H24A H 0.2212 0.8065 0.5717 0.034 Uiso 1 1 calc R
H24B H 0.2223 0.6678 0.5859 0.034 Uiso 1 1 calc R
H24C H 0.1974 0.7530 0.6539 0.034 Uiso 1 1 calc R
C25 C 0.31449(16) 0.3794(3) 0.5209(2) 0.0287(8) Uani 1 1 d .
H25A H 0.3299 0.4513 0.5453 0.043 Uiso 1 1 calc R
H25B H 0.2714 0.3790 0.5247 0.043 Uiso 1 1 calc R
H25C H 0.3263 0.3764 0.4647 0.043 Uiso 1 1 calc R
C26 C 0.30992(15) 0.0956(3) 0.5318(2) 0.0275(8) Uani 1 1 d .
H26A H 0.2669 0.1039 0.5328 0.041 Uiso 1 1 calc R
H26B H 0.3214 0.0270 0.5633 0.041 Uiso 1 1 calc R
H26C H 0.3232 0.0856 0.4766 0.041 Uiso 1 1 calc R
C27 C 0.43528(15) 0.2318(3) 0.5631(2) 0.0262(7) Uani 1 1 d .
H27A H 0.4443 0.2239 0.5062 0.039 Uiso 1 1 calc R
H27B H 0.4510 0.1641 0.5921 0.039 Uiso 1 1 calc R
H27C H 0.4534 0.3037 0.5838 0.039 Uiso 1 1 calc R
C28 C 0.32724(15) 0.2579(3) 0.69401(19) 0.0200(7) Uani 1 1 d .
H28A H 0.3434 0.3321 0.7138 0.030 Uiso 1 1 calc R
H28B H 0.3442 0.1926 0.7243 0.030 Uiso 1 1 calc R
H28C H 0.2843 0.2579 0.7006 0.030 Uiso 1 1 calc R
C29 C 0.37530(16) 0.8980(3) 0.7295(2) 0.0258(7) Uani 1 1 d .
H29A H 0.3416 0.8982 0.6930 0.039 Uiso 1 1 calc R
H29B H 0.4119 0.9025 0.6987 0.039 Uiso 1 1 calc R
H29C H 0.3726 0.9657 0.7654 0.039 Uiso 1 1 calc R
C30 C 0.44803(17) 0.7464(3) 0.8626(2) 0.0301(9) Uani 1 1 d .
H30A H 0.4468 0.8114 0.9008 0.045 Uiso 1 1 calc R
H30B H 0.4829 0.7541 0.8286 0.045 Uiso 1 1 calc R
H30C H 0.4499 0.6719 0.8917 0.045 Uiso 1 1 calc R
C31 C 0.30457(18) 0.7390(3) 0.8674(2) 0.0322(9) Uani 1 1 d .
H31A H 0.3062 0.6652 0.8973 0.048 Uiso 1 1 calc R
H31B H 0.2683 0.7415 0.8357 0.048 Uiso 1 1 calc R
H31C H 0.3051 0.8051 0.9047 0.048 Uiso 1 1 calc R
C32 C 0.37435(17) 0.6118(3) 0.7196(2) 0.0299(8) Uani 1 1 d .
H32A H 0.3705 0.5393 0.7505 0.045 Uiso 1 1 calc R
H32B H 0.4113 0.6102 0.6894 0.045 Uiso 1 1 calc R
H32C H 0.3411 0.6188 0.6827 0.045 Uiso 1 1 calc R

loop_
_atom_site_aniso_label
_atom_site_aniso_U_11
_atom_site_aniso_U_22
_atom_site_aniso_U_33
_atom_site_aniso_U_23
_atom_site_aniso_U_13
_atom_site_aniso_U_12
Pr1 0.00910(6) 0.01457(6) 0.01378(6) -0.0005(2) -0.00091(7) -0.00006(5)
Al1 0.0206(6) 0.0250(5) 0.0231(5) 0.0055(5) 0.0042(4) 0.0036(4)
Al2 0.0166(6) 0.0235(5) 0.0156(5) 0.0000(4) 0.0011(4) 0.0002(4)
Al3 0.0182(3) 0.0178(3) 0.0212(8) -0.0006(6) -0.0005(4) 0.0024(3)
O1 0.0180(10) 0.0273(11) 0.0481(16) -0.0196(16) -0.0114(15) 0.0094(8)
O2 0.0120(10) 0.0224(10) 0.0250(12) -0.0036(10) -0.0011(9) -0.0005(8)
O3 0.0161(10) 0.0183(10) 0.0233(13) 0.0010(8) -0.0037(8) -0.0038(8)
O4 0.0238(13) 0.0273(12) 0.0174(12) 0.0006(10) 0.0016(10) -0.0036(10)
O5 0.0201(13) 0.0313(16) 0.0296(16) -0.0133(13) 0.0051(12) 0.0015(12)
O6 0.0187(13) 0.0222(13) 0.0194(13) 0.0035(10) -0.0034(10) -0.0006(10)
O7 0.0360(14) 0.0221(12) 0.0136(12) 0.0018(9) 0.0018(10) 0.0070(10)
O8 0.0157(10) 0.0201(10) 0.0207(15) -0.0024(9) -0.0019(9) 0.0021(8)
O9 0.0134(10) 0.0201(10) 0.0178(11) 0.0014(9) -0.0026(9) 0.0002(8)
O10 0.0171(10) 0.0191(10) 0.0226(15) 0.0023(9) -0.0056(9) -0.0024(8)
C1 0.0193(18) 0.0258(18) 0.040(2) -0.0040(16) -0.0127(16) 0.0071(14)
C2 0.0122(14) 0.0328(17) 0.030(2) -0.0049(13) -0.0024(12) 0.0090(12)
C3 0.0162(16) 0.0304(18) 0.0267(18) 0.0013(14) -0.0033(14) -0.0064(13)
C4 0.0201(18) 0.0269(18) 0.031(2) -0.0012(15) -0.0083(15) -0.0069(14)
C5 0.0222(17) 0.0199(16) 0.0283(18) 0.0076(14) -0.0013(14) -0.0012(13)
C6 0.0227(18) 0.0262(17) 0.0240(18) 0.0075(14) -0.0003(14) -0.0047(14)
C7 0.034(2) 0.041(2) 0.0192(17) -0.0038(15) 0.0037(16) -0.0050(17)
C8 0.029(2) 0.039(3) 0.0168(18) -0.0044(17) 0.0028(15) -0.0052(17)
C9 0.0212(19) 0.045(2) 0.040(2) -0.024(2) 0.0037(17) 0.0019(16)
C10 0.0262(19) 0.0232(18) 0.051(3) -0.0219(17) -0.0077(18) 0.0094(14)
C11 0.032(2) 0.0226(18) 0.0187(18) 0.0046(14) -0.0077(16) -0.0029(16)
C12 0.040(2) 0.0258(18) 0.0172(17) 0.0023(14) 0.0030(15) 0.0001(16)
C13 0.0300(19) 0.0209(16) 0.0231(18) -0.0051(14) 0.0024(15) 0.0050(14)
C14 0.0224(18) 0.0222(17) 0.0304(19) -0.0089(14) 0.0010(15) 0.0047(13)
C15 0.0159(16) 0.0224(16) 0.0271(18) 0.0055(14) -0.0043(14) 0.0023(13)
C16 0.0202(17) 0.0260(18) 0.0276(19) 0.0092(14) -0.0025(14) 0.0013(13)
C17 0.0182(16) 0.0323(18) 0.0173(16) 0.0037(14) -0.0027(13) -0.0067(13)
C18 0.0209(17) 0.0213(17) 0.0275(18) -0.0055(14) -0.0044(15) -0.0034(13)
C19 0.029(2) 0.0168(16) 0.037(2) 0.0085(14) -0.0066(16) -0.0029(13)
C20 0.0241(18) 0.0270(18) 0.0270(19) 0.0110(15) -0.0053(15) -0.0080(14)
C21 0.035(2) 0.051(3) 0.049(3) 0.019(2) 0.017(2) 0.0090(19)
C22 0.026(2) 0.0313(19) 0.041(2) 0.0059(17) -0.0034(17) 0.0094(15)
C23 0.027(2) 0.0328(19) 0.030(2) 0.0035(15) -0.0068(15) -0.0040(14)
C24 0.0317(19) 0.0185(15) 0.0185(17) -0.0025(12) -0.0008(14) 0.0025(12)
C25 0.0267(19) 0.0349(19) 0.0246(19) 0.0097(15) -0.0013(15) 0.0001(15)
C26 0.0220(18) 0.036(2) 0.0241(18) -0.0098(15) 0.0017(14) -0.0010(14)
C27 0.0184(17) 0.0365(19) 0.0237(18) -0.0004(15) 0.0011(13) -0.0005(14)
C28 0.0170(16) 0.0258(17) 0.0172(15) -0.0014(12) 0.0020(12) 0.0003(11)
C29 0.0216(17) 0.0248(16) 0.0309(18) 0.0042(14) 0.0000(15) 0.0012(14)
C30 0.0252(19) 0.032(2) 0.033(2) -0.0010(14) -0.0053(16) 0.0053(14)
C31 0.031(2) 0.0273(18) 0.038(2) -0.0004(15) 0.0098(17) 0.0006(14)
C32 0.030(2) 0.0290(18) 0.0303(19) -0.0042(15) -0.0024(16) 0.0053(16)

loop_
_atom_type_symbol
_atom_type_description
_atom_type_scat_dispersion_real
_atom_type_scat_dispersion_imag
_atom_type_scat_source
C C 0.0033 0.0016 'International Tables Vol C Tables 4.2.6.8 and 6.1.1.4'
H H 0.0000 0.0000 'International Tables Vol C Tables 4.2.6.8 and 6.1.1.4'
Al Al 0.0645 0.0514 'International Tables Vol C Tables 4.2.6.8 and 6.1.1.4'
O O 0.0106 0.0060 'International Tables Vol C Tables 4.2.6.8 and 6.1.1.4'
Pr Pr -0.2180 2.8214 'International Tables Vol C Tables 4.2.6.8 and 6.1.1.4'

loop_
_geom_angle_atom_site_label_1
_geom_angle_atom_site_label_2
_geom_angle_atom_site_label_3
_geom_angle
O10 Pr1 O9 61.81(7)
O10 Pr1 O2 130.53(7)
O9 Pr1 O2 156.17(7)
O10 Pr1 O3 158.17(7)
O9 Pr1 O3 114.26(7)
O2 Pr1 O3 62.40(7)
O10 Pr1 O1 73.92(7)
O9 Pr1 O1 112.42(7)
O2 Pr1 O1 62.26(7)
O3 Pr1 O1 123.97(7)
O10 Pr1 O6 62.20(7)
O9 Pr1 O6 122.04(7)
O2 Pr1 O6 77.99(7)
O3 Pr1 O6 111.79(8)
O1 Pr1 O6 63.80(10)
O10 Pr1 O8 93.74(7)
O9 Pr1 O8 61.73(7)
O2 Pr1 O8 127.85(7)
O3 Pr1 O8 67.59(7)
O1 Pr1 O8 167.47(7)
O6 Pr1 O8 108.83(8)
O10 Pr1 O7 97.81(8)
O9 Pr1 O7 116.30(7)
O2 Pr1 O7 84.30(7)
O3 Pr1 O7 63.68(7)
O1 Pr1 O7 118.10(9)
O6 Pr1 O7 58.95(9)
O8 Pr1 O7 60.49(7)
O10 Pr1 O4 131.60(7)
O9 Pr1 O4 75.53(7)
O2 Pr1 O4 83.41(7)
O3 Pr1 O4 60.49(7)
O1 Pr1 O4 104.98(9)
O6 Pr1 O4 161.21(7)
O8 Pr1 O4 84.72(7)
O7 Pr1 O4 122.07(7)
O10 Pr1 O5 80.72(8)
O9 Pr1 O5 64.53(8)
O2 Pr1 O5 95.36(8)
O3 Pr1 O5 118.11(8)
O1 Pr1 O5 59.91(10)
O6 Pr1 O5 118.81(8)
O8 Pr1 O5 121.18(8)
O7 Pr1 O5 177.76(9)
O4 Pr1 O5 60.04(9)
C21 Al1 C22 109.01(17)
C21 Al1 C23 110.32(18)
C22 Al1 C23 106.55(17)
C21 Al1 C24 107.50(17)
C22 Al1 C24 112.55(15)
C23 Al1 C24 110.91(14)
C28 Al2 C26 111.56(14)
C28 Al2 C25 107.43(15)
C26 Al2 C25 108.04(16)
C28 Al2 C27 110.51(15)
C26 Al2 C27 109.37(15)
C25 Al2 C27 109.88(15)
C31 Al3 C30 107.7(3)
C31 Al3 C32 109.15(16)
C30 Al3 C32 110.01(15)
C31 Al3 C29 112.58(15)
C30 Al3 C29 108.45(15)
C32 Al3 C29 108.9(2)
C1 O1 C10 115.8(3)
C1 O1 Pr1 117.27(19)
C10 O1 Pr1 120.5(2)
C2 O2 C3 110.8(2)
C2 O2 Pr1 121.53(18)
C3 O2 Pr1 122.02(18)
C5 O3 C4 116.6(2)
C5 O3 Pr1 117.26(17)
C4 O3 Pr1 117.52(18)
C7 O4 C6 111.0(3)
C7 O4 Pr1 123.9(2)
C6 O4 Pr1 122.08(18)
C9 O5 C8 114.1(3)
C9 O5 Pr1 121.3(2)
C8 O5 Pr1 114.9(2)
C11 O6 C20 112.7(3)
C11 O6 Pr1 116.1(2)
C20 O6 Pr1 117.77(19)
C12 O7 C13 113.0(3)
C12 O7 Pr1 125.9(2)
C13 O7 Pr1 119.77(19)
C15 O8 C14 110.0(2)
C15 O8 Pr1 121.12(17)
C14 O8 Pr1 123.59(18)
C17 O9 C16 112.4(2)
C17 O9 Pr1 122.75(18)
C16 O9 Pr1 113.23(18)
C19 O10 C18 113.8(2)
C19 O10 Pr1 121.64(18)
C18 O10 Pr1 120.25(18)
O1 C1 C2 109.1(3)
O1 C1 H1A 109.9
C2 C1 H1A 109.9
O1 C1 H1B 109.9
C2 C1 H1B 109.9
H1A C1 H1B 108.3
O2 C2 C1 107.6(3)
O2 C2 H2A 110.2
C1 C2 H2A 110.2
O2 C2 H2B 110.2
C1 C2 H2B 110.2
H2A C2 H2B 108.5
O2 C3 C4 107.0(3)
O2 C3 H3A 110.3
C4 C3 H3A 110.3
O2 C3 H3B 110.3
C4 C3 H3B 110.3
H3A C3 H3B 108.6
O3 C4 C3 110.4(3)
O3 C4 H4A 109.6
C3 C4 H4A 109.6
O3 C4 H4B 109.6
C3 C4 H4B 109.6
H4A C4 H4B 108.1
O3 C5 C6 109.7(3)
O3 C5 H5A 109.7
C6 C5 H5A 109.7
O3 C5 H5B 109.7
C6 C5 H5B 109.7
H5A C5 H5B 108.2
O4 C6 C5 106.5(3)
O4 C6 H6A 110.4
C5 C6 H6A 110.4
O4 C6 H6B 110.4
C5 C6 H6B 110.4
H6A C6 H6B 108.6
O4 C7 C8 106.8(3)
O4 C7 H7A 110.4
C8 C7 H7A 110.4
O4 C7 H7B 110.4
C8 C7 H7B 110.4
H7A C7 H7B 108.6
O5 C8 C7 108.5(3)
O5 C8 H8A 110.0
C7 C8 H8A 110.0
O5 C8 H8B 110.0
C7 C8 H8B 110.0
H8A C8 H8B 108.4
O5 C9 C10 106.0(3)
O5 C9 H9A 110.5
C10 C9 H9A 110.5
O5 C9 H9B 110.5
C10 C9 H9B 110.5
H9A C9 H9B 108.7
O1 C10 C9 109.0(3)
O1 C10 H10A 109.9
C9 C10 H10A 109.9
O1 C10 H10B 109.9
C9 C10 H10B 109.9
H10A C10 H10B 108.3
O6 C11 C12 109.2(3)
O6 C11 H11A 109.8
C12 C11 H11A 109.8
O6 C11 H11B 109.8
C12 C11 H11B 109.8
H11A C11 H11B 108.3
O7 C12 C11 105.0(3)
O7 C12 H12A 110.7
C11 C12 H12A 110.7
O7 C12 H12B 110.7
C11 C12 H12B 110.7
H12A C12 H12B 108.8
O7 C13 C14 109.3(3)
O7 C13 H13A 109.8
C14 C13 H13A 109.8
O7 C13 H13B 109.8
C14 C13 H13B 109.8
H13A C13 H13B 108.3
O8 C14 C13 108.3(3)
O8 C14 H14A 110.0
C13 C14 H14A 110.0
O8 C14 H14B 110.0
C13 C14 H14B 110.0
H14A C14 H14B 108.4
O8 C15 C16 107.0(3)
O8 C15 H15A 110.3
C16 C15 H15A 110.3
O8 C15 H15B 110.3
C16 C15 H15B 110.3
H15A C15 H15B 108.6
O9 C16 C15 109.3(3)
O9 C16 H16A 109.8
C15 C16 H16A 109.8
O9 C16 H16B 109.8
C15 C16 H16B 109.8
H16A C16 H16B 108.3
O9 C17 C18 108.2(3)
O9 C17 H17A 110.1
C18 C17 H17A 110.1
O9 C17 H17B 110.1
C18 C17 H17B 110.1
H17A C17 H17B 108.4
O10 C18 C17 106.8(3)
O10 C18 H18A 110.4
C17 C18 H18A 110.4
O10 C18 H18B 110.4
C17 C18 H18B 110.4
H18A C18 H18B 108.6
O10 C19 C20 107.1(3)
O10 C19 H19A 110.3
C20 C19 H19A 110.3
O10 C19 H19B 110.3
C20 C19 H19B 110.3
H19A C19 H19B 108.6
O6 C20 C19 108.2(3)
O6 C20 H20A 110.1
C19 C20 H20A 110.1
O6 C20 H20B 110.1
C19 C20 H20B 110.1
H20A C20 H20B 108.4
Al1 C21 H21A 109.5
Al1 C21 H21B 109.5
H21A C21 H21B 109.5
Al1 C21 H21C 109.5
H21A C21 H21C 109.5
H21B C21 H21C 109.5
Al1 C22 H22A 109.5
Al1 C22 H22B 109.5
H22A C22 H22B 109.5
Al1 C22 H22C 109.5
H22A C22 H22C 109.5
H22B C22 H22C 109.5
Al1 C23 H23A 109.5
Al1 C23 H23B 109.5
H23A C23 H23B 109.5
Al1 C23 H23C 109.5
H23A C23 H23C 109.5
H23B C23 H23C 109.5
Al1 C24 H24A 109.5
Al1 C24 H24B 109.5
H24A C24 H24B 109.5
Al1 C24 H24C 109.5
H24A C24 H24C 109.5
H24B C24 H24C 109.5
Al2 C25 H25A 109.5
Al2 C25 H25B 109.5
H25A C25 H25B 109.5
Al2 C25 H25C 109.5
H25A C25 H25C 109.5
H25B C25 H25C 109.5
Al2 C26 H26A 109.5
Al2 C26 H26B 109.5
H26A C26 H26B 109.5
Al2 C26 H26C 109.5
H26A C26 H26C 109.5
H26B C26 H26C 109.5
Al2 C27 H27A 109.5
Al2 C27 H27B 109.5
H27A C27 H27B 109.5
Al2 C27 H27C 109.5
H27A C27 H27C 109.5
H27B C27 H27C 109.5
Al2 C28 H28A 109.5
Al2 C28 H28B 109.5
H28A C28 H28B 109.5
Al2 C28 H28C 109.5
H28A C28 H28C 109.5
H28B C28 H28C 109.5
Al3 C29 H29A 109.5
Al3 C29 H29B 109.5
H29A C29 H29B 109.5
Al3 C29 H29C 109.5
H29A C29 H29C 109.5
H29B C29 H29C 109.5
Al3 C30 H30A 109.5
Al3 C30 H30B 109.5
H30A C30 H30B 109.5
Al3 C30 H30C 109.5
H30A C30 H30C 109.5
H30B C30 H30C 109.5
Al3 C31 H31A 109.5
Al3 C31 H31B 109.5
H31A C31 H31B 109.5
Al3 C31 H31C 109.5
H31A C31 H31C 109.5
H31B C31 H31C 109.5
Al3 C32 H32A 109.5
Al3 C32 H32B 109.5
H32A C32 H32B 109.5
Al3 C32 H32C 109.5
H32A C32 H32C 109.5
H32B C32 H32C 109.5

loop_
_geom_bond_atom_site_label_1
_geom_bond_atom_site_label_2
_geom_bond_distance
Pr1 O10 2.510(2)
Pr1 O9 2.536(2)
Pr1 O2 2.573(2)
Pr1 O3 2.578(2)
Pr1 O1 2.604(2)
Pr1 O6 2.610(3)
Pr1 O8 2.614(2)
Pr1 O7 2.632(2)
Pr1 O4 2.661(2)
Pr1 O5 2.686(3)
Al1 C21 2.005(4)
Al1 C22 2.018(4)
Al1 C23 2.025(4)
Al1 C24 2.025(4)
Al2 C28 2.000(3)
Al2 C26 2.005(3)
Al2 C25 2.004(3)
Al2 C27 2.020(3)
Al3 C31 2.014(5)
Al3 C30 2.021(4)
Al3 C32 2.007(4)
Al3 C29 2.009(4)
O1 C1 1.447(4)
O1 C10 1.464(4)
O2 C2 1.441(4)
O2 C3 1.446(4)
O3 C5 1.439(4)
O3 C4 1.442(4)
O4 C7 1.434(4)
O4 C6 1.444(4)
O5 C9 1.411(5)
O5 C8 1.470(5)
O6 C11 1.437(4)
O6 C20 1.444(4)
O7 C12 1.435(4)
O7 C13 1.444(4)
O8 C15 1.445(4)
O8 C14 1.444(4)
O9 C17 1.426(4)
O9 C16 1.451(4)
O10 C19 1.440(4)
O10 C18 1.446(4)
C1 C2 1.491(5)
C1 H1A 0.9900
C1 H1B 0.9900
C2 H2A 0.9900
C2 H2B 0.9900
C3 C4 1.488(5)
C3 H3A 0.9900
C3 H3B 0.9900
C4 H4A 0.9900
C4 H4B 0.9900
C5 C6 1.481(5)
C5 H5A 0.9900
C5 H5B 0.9900
C6 H6A 0.9900
C6 H6B 0.9900
C7 C8 1.495(5)
C7 H7A 0.9900
C7 H7B 0.9900
C8 H8A 0.9900
C8 H8B 0.9900
C9 C10 1.488(6)
C9 H9A 0.9900
C9 H9B 0.9900
C10 H10A 0.9900
C10 H10B 0.9900
C11 C12 1.490(5)
C11 H11A 0.9900
C11 H11B 0.9900
C12 H12A 0.9900
C12 H12B 0.9900
C13 C14 1.486(5)
C13 H13A 0.9900
C13 H13B 0.9900
C14 H14A 0.9900
C14 H14B 0.9900
C15 C16 1.478(5)
C15 H15A 0.9900
C15 H15B 0.9900
C16 H16A 0.9900
C16 H16B 0.9900
C17 C18 1.491(5)
C17 H17A 0.9900
C17 H17B 0.9900
C18 H18A 0.9900
C18 H18B 0.9900
C19 C20 1.482(5)
C19 H19A 0.9900
C19 H19B 0.9900
C20 H20A 0.9900
C20 H20B 0.9900
C21 H21A 0.9800
C21 H21B 0.9800
C21 H21C 0.9800
C22 H22A 0.9800
C22 H22B 0.9800
C22 H22C 0.9800
C23 H23A 0.9800
C23 H23B 0.9800
C23 H23C 0.9800
C24 H24A 0.9800
C24 H24B 0.9800
C24 H24C 0.9800
C25 H25A 0.9800
C25 H25B 0.9800
C25 H25C 0.9800
C26 H26A 0.9800
C26 H26B 0.9800
C26 H26C 0.9800
C27 H27A 0.9800
C27 H27B 0.9800
C27 H27C 0.9800
C28 H28A 0.9800
C28 H28B 0.9800
C28 H28C 0.9800
C29 H29A 0.9800
C29 H29B 0.9800
C29 H29C 0.9800
C30 H30A 0.9800
C30 H30B 0.9800
C30 H30C 0.9800
C31 H31A 0.9800
C31 H31B 0.9800
C31 H31C 0.9800
C32 H32A 0.9800
C32 H32B 0.9800
C32 H32C 0.9800
